data_4073163
loop_
_publ_author_name
'Shen, Hao'
'Chan, Hoi-Shan'
'Xie, Zuowei'

_publ_section_title
;
 Synthesis, Structure, and Reactivity of
 [\s:\h1:\h5-(OCH2)(Me2NCH2)C2B9H9]Ti(NR2) (R = Me, Et)
;
_journal_issue 10
_journal_name_full Organometallics
_journal_page_first 2694
_journal_paper_doi 10.1021/om070128q
_journal_volume 26
_journal_year 2007
_chemical_formula_sum 'C15 H30 B9 N3 O2 Ti'
_chemical_formula_weight 429.61
_chemical_name_systematic
; 
 ? 
;
_space_group_IT_number 14
_symmetry_cell_setting monoclinic
_symmetry_space_group_name_Hall '-P 2yn'
_symmetry_space_group_name_H-M 'P 1 21/n 1'
_atom_sites_solution_hydrogens geom
_atom_sites_solution_primary direct
_atom_sites_solution_secondary difmap
_audit_creation_method SHELXL-97
_cell_angle_alpha 90.00
_cell_angle_beta 104.76(3)
_cell_angle_gamma 90.00
_cell_formula_units_Z 4
_cell_length_a 11.325(2)
_cell_length_b 11.754(2)
_cell_length_c 18.389(4)
_cell_measurement_temperature 293(2)
_cell_volume 2367.1(8)
_computing_cell_refinement 'BIOTEX RIGAKU'
_computing_data_collection 'RAXIS-IIC RIGAKU'
_computing_data_reduction 'BIOTEX RIGAKU'
_computing_molecular_graphics 'SIEMENS SHELXTL'
_computing_publication_material 'SIEMENS SHELXTL'
_computing_structure_refinement 'SHELXL-97 (Sheldrick, 1997)'
_computing_structure_solution 'SHELXS-97 (Sheldrick, 1990)'
_diffrn_ambient_temperature 293(2)
_diffrn_measured_fraction_theta_full 0.852
_diffrn_measured_fraction_theta_max 0.852
_diffrn_measurement_device_type 'RAXIS-IIC RIGAKU'
_diffrn_measurement_method IP
_diffrn_radiation_monochromator graphite
_diffrn_radiation_source 'fine-focus sealed tube'
_diffrn_radiation_type MoK\a
_diffrn_radiation_wavelength 0.71073
_diffrn_reflns_av_R_equivalents 0.0397
_diffrn_reflns_av_sigmaI/netI 0.0534
_diffrn_reflns_limit_h_max 12
_diffrn_reflns_limit_h_min 0
_diffrn_reflns_limit_k_max 13
_diffrn_reflns_limit_k_min -13
_diffrn_reflns_limit_l_max 21
_diffrn_reflns_limit_l_min -21
_diffrn_reflns_number 6289
_diffrn_reflns_theta_full 25.00
_diffrn_reflns_theta_max 25.00
_diffrn_reflns_theta_min 2.08
_exptl_absorpt_coefficient_mu 0.378
_exptl_absorpt_correction_T_max 1.0000
_exptl_absorpt_correction_T_min 0.8951
_exptl_absorpt_correction_type ABSCOR
_exptl_crystal_colour yellow
_exptl_crystal_density_diffrn 1.206
_exptl_crystal_density_method 'not measured'
_exptl_crystal_description prism
_exptl_crystal_F_000 896
_exptl_crystal_size_max 0.30
_exptl_crystal_size_mid 0.20
_exptl_crystal_size_min 0.10
_refine_diff_density_max 0.200
_refine_diff_density_min -0.371
_refine_diff_density_rms 0.057
_refine_ls_extinction_method none
_refine_ls_goodness_of_fit_ref 1.117
_refine_ls_hydrogen_treatment riding
_refine_ls_matrix_type full
_refine_ls_number_parameters 271
_refine_ls_number_reflns 3555
_refine_ls_number_restraints 0
_refine_ls_restrained_S_all 1.117
_refine_ls_R_factor_all 0.0626
_refine_ls_R_factor_gt 0.0530
_refine_ls_shift/su_max 0.001
_refine_ls_shift/su_mean 0.000
_refine_ls_structure_factor_coef Fsqd
_refine_ls_weighting_details 'calc w=1/[\s^2^(Fo^2^)+(0.0920P)^2^+0.2755P] where P=(Fo^2^+2Fc^2^)/3'
_refine_ls_weighting_scheme calc
_refine_ls_wR_factor_gt 0.1531
_refine_ls_wR_factor_ref 0.1610
_reflns_number_gt 3187
_reflns_number_total 3555
_reflns_threshold_expression >2sigma(I)
_cod_data_source_file om070128qsi20070208_104122.cif
_cod_data_source_block 13
_cod_depositor_comments
;
The following automatic conversions were performed:

'_symmetry_cell_setting' value 'Monoclinic' changed to 'monoclinic'
according to /home/saulius/struct/CIF-dictionaries/cif_core.dic
dictionary named 'cif_core.dic' version 2.4.1 from 2010-06-29.

Automatic conversion script
Id: cif_fix_values 1715 2011-07-08 13:25:40Z adriana 
;
_cod_original_sg_symbol_H-M P2(1)/n
_cod_database_code 4073163

loop_
_symmetry_equiv_pos_as_xyz
'x, y, z'
'-x+1/2, y+1/2, -z+1/2'
'-x, -y, -z'
'x-1/2, -y-1/2, z-1/2'

loop_
_atom_site_label
_atom_site_type_symbol
_atom_site_fract_x
_atom_site_fract_y
_atom_site_fract_z
_atom_site_U_iso_or_equiv
_atom_site_adp_type
_atom_site_occupancy
_atom_site_symmetry_multiplicity
_atom_site_calc_flag
_atom_site_refinement_flags
Ti1 Ti 0.47852(5) 0.28862(4) 0.60128(3) 0.0569(2) Uani 1 1 d .
O1 O 0.5530(2) 0.42798(19) 0.63484(11) 0.0728(6) Uani 1 1 d .
O2 O 0.4163(2) 0.2597(2) 0.48853(11) 0.0704(6) Uani 1 1 d .
C1 C 0.3706(3) 0.2951(2) 0.69339(16) 0.0608(7) Uani 1 1 d .
C2 C 0.5125(3) 0.3230(3) 0.73194(15) 0.0616(7) Uani 1 1 d .
C11 C 0.2865(3) 0.3923(3) 0.65245(16) 0.0736(9) Uani 1 1 d .
H11A H 0.2025 0.3784 0.6532 0.088 Uiso 1 1 calc R
H11B H 0.3120 0.4649 0.6765 0.088 Uiso 1 1 calc R
C12 C 0.3147(4) 0.5095(3) 0.5436(2) 0.1017(13) Uani 1 1 d .
H12A H 0.2378 0.5487 0.5327 0.152 Uiso 1 1 calc R
H12B H 0.3425 0.5038 0.4986 0.152 Uiso 1 1 calc R
H12C H 0.3736 0.5510 0.5811 0.152 Uiso 1 1 calc R
C13 C 0.1876(3) 0.3416(4) 0.5191(2) 0.0955(12) Uani 1 1 d .
H13A H 0.1207 0.3939 0.5124 0.143 Uiso 1 1 calc R
H13B H 0.1667 0.2716 0.5397 0.143 Uiso 1 1 calc R
H13C H 0.2047 0.3269 0.4715 0.143 Uiso 1 1 calc R
C14 C 0.5602(3) 0.4388(3) 0.71429(18) 0.0751(9) Uani 1 1 d .
H14A H 0.5091 0.5003 0.7238 0.090 Uiso 1 1 calc R
H14B H 0.6436 0.4514 0.7433 0.090 Uiso 1 1 calc R
C15 C 0.5266(3) 0.2300(2) 0.48139(16) 0.0601(7) Uani 1 1 d .
C16 C 0.6606(3) 0.1961(3) 0.3946(2) 0.0826(10) Uani 1 1 d .
H16A H 0.7231 0.1916 0.4409 0.124 Uiso 1 1 calc R
H16B H 0.6770 0.2591 0.3654 0.124 Uiso 1 1 calc R
H16C H 0.6594 0.1269 0.3667 0.124 Uiso 1 1 calc R
C17 C 0.4321(4) 0.2221(3) 0.34582(18) 0.0853(11) Uani 1 1 d .
H17A H 0.3601 0.2336 0.3634 0.128 Uiso 1 1 calc R
H17B H 0.4237 0.1534 0.3167 0.128 Uiso 1 1 calc R
H17C H 0.4428 0.2854 0.3151 0.128 Uiso 1 1 calc R
C18 C 0.7305(3) 0.1820(3) 0.56750(17) 0.0649(8) Uani 1 1 d .
C19 C 0.8263(3) 0.2540(3) 0.60459(19) 0.0804(10) Uani 1 1 d .
H19A H 0.8100 0.3284 0.6162 0.097 Uiso 1 1 calc R
C20 C 0.9467(4) 0.2128(5) 0.6240(3) 0.1035(14) Uani 1 1 d .
H20A H 1.0098 0.2605 0.6486 0.124 Uiso 1 1 calc R
C21 C 0.9721(4) 0.1045(6) 0.6074(3) 0.1202(18) Uani 1 1 d .
H21A H 1.0526 0.0794 0.6193 0.144 Uiso 1 1 calc R
C22 C 0.8786(5) 0.0306(4) 0.5725(3) 0.1087(14) Uani 1 1 d .
H22A H 0.8967 -0.0437 0.5618 0.130 Uiso 1 1 calc R
C23 C 0.7558(4) 0.0686(3) 0.5535(2) 0.0868(10) Uani 1 1 d .
H23A H 0.6927 0.0189 0.5320 0.104 Uiso 1 1 calc R
N1 N 0.2994(2) 0.3924(2) 0.57243(14) 0.0717(7) Uani 1 1 d .
N2 N 0.5402(3) 0.2127(2) 0.41125(14) 0.0678(7) Uani 1 1 d .
N3 N 0.6082(2) 0.2262(2) 0.54854(13) 0.0641(7) Uani 1 1 d .
B3 B 0.6021(4) 0.2134(3) 0.72007(19) 0.0674(9) Uani 1 1 d .
H3 H 0.6966 0.2198 0.7150 0.081 Uiso 1 1 calc R
B4 B 0.5020(4) 0.1045(3) 0.6716(2) 0.0710(10) Uani 1 1 d .
H4 H 0.5284 0.0390 0.6359 0.085 Uiso 1 1 calc R
B5 B 0.3552(3) 0.1621(3) 0.65402(19) 0.0654(9) Uani 1 1 d .
H5 H 0.2834 0.1338 0.6050 0.079 Uiso 1 1 calc R
B6 B 0.4196(4) 0.2994(3) 0.7912(2) 0.0692(9) Uani 1 1 d .
H6 H 0.3926 0.3635 0.8275 0.083 Uiso 1 1 calc R
B7 B 0.5703(4) 0.2417(4) 0.8103(2) 0.0733(10) Uani 1 1 d .
H7 H 0.6414 0.2681 0.8602 0.088 Uiso 1 1 calc R
B8 B 0.5625(4) 0.0992(4) 0.7734(2) 0.0830(12) Uani 1 1 d .
H8 H 0.6284 0.0334 0.8002 0.100 Uiso 1 1 calc R
B9 B 0.4056(4) 0.0677(4) 0.7321(2) 0.0820(12) Uani 1 1 d .
H9 H 0.3694 -0.0189 0.7328 0.098 Uiso 1 1 calc R
B10 B 0.3175(4) 0.1901(4) 0.7422(2) 0.0732(10) Uani 1 1 d .
H10 H 0.2233 0.1832 0.7478 0.088 Uiso 1 1 calc R
B11 B 0.4463(4) 0.1531(4) 0.8174(2) 0.0773(11) Uani 1 1 d .
H11 H 0.4362 0.1217 0.8719 0.093 Uiso 1 1 calc R

loop_
_atom_site_aniso_label
_atom_site_aniso_U_11
_atom_site_aniso_U_22
_atom_site_aniso_U_33
_atom_site_aniso_U_23
_atom_site_aniso_U_13
_atom_site_aniso_U_12
Ti1 0.0616(4) 0.0682(4) 0.0430(3) 0.0000(2) 0.0171(2) -0.0006(2)
O1 0.0870(16) 0.0769(13) 0.0565(12) 0.0010(10) 0.0216(10) -0.0140(11)
O2 0.0665(15) 0.0982(15) 0.0472(11) -0.0032(10) 0.0158(10) 0.0093(11)
C1 0.0601(19) 0.0769(19) 0.0477(15) -0.0068(13) 0.0178(12) -0.0028(13)
C2 0.066(2) 0.0765(18) 0.0431(14) -0.0043(13) 0.0144(12) -0.0064(14)
C11 0.077(2) 0.091(2) 0.0547(17) -0.0111(16) 0.0187(15) 0.0117(17)
C12 0.127(4) 0.088(3) 0.089(3) 0.017(2) 0.026(2) 0.029(2)
C13 0.076(3) 0.140(3) 0.064(2) -0.016(2) 0.0054(17) 0.025(2)
C14 0.086(2) 0.082(2) 0.0572(18) -0.0074(15) 0.0181(16) -0.0187(17)
C15 0.068(2) 0.0678(18) 0.0478(15) 0.0007(12) 0.0211(13) 0.0000(14)
C16 0.097(3) 0.098(2) 0.065(2) -0.0013(17) 0.0427(19) 0.0009(19)
C17 0.099(3) 0.104(3) 0.0488(18) -0.0039(17) 0.0118(17) 0.017(2)
C18 0.063(2) 0.079(2) 0.0569(17) 0.0094(14) 0.0240(14) 0.0061(15)
C19 0.072(3) 0.104(2) 0.066(2) 0.0083(19) 0.0176(17) -0.0069(19)
C20 0.063(3) 0.146(4) 0.100(3) 0.028(3) 0.019(2) -0.005(2)
C21 0.076(3) 0.164(5) 0.128(4) 0.053(4) 0.038(3) 0.026(3)
C22 0.116(4) 0.103(3) 0.122(4) 0.033(3) 0.057(3) 0.042(3)
C23 0.090(3) 0.089(2) 0.088(3) 0.0074(19) 0.035(2) 0.010(2)
N1 0.0750(18) 0.0837(18) 0.0557(14) -0.0002(12) 0.0151(12) 0.0153(13)
N2 0.0796(19) 0.0824(17) 0.0458(13) 0.0003(11) 0.0238(12) 0.0055(13)
N3 0.0611(17) 0.0850(18) 0.0485(13) -0.0001(11) 0.0181(11) 0.0046(12)
B3 0.066(2) 0.088(2) 0.0494(18) 0.0062(16) 0.0167(16) 0.0078(17)
B4 0.092(3) 0.068(2) 0.060(2) 0.0036(16) 0.0316(18) 0.0049(18)
B5 0.076(2) 0.074(2) 0.0510(18) -0.0115(16) 0.0246(16) -0.0134(17)
B6 0.071(2) 0.090(3) 0.0490(18) -0.0075(17) 0.0207(16) -0.0089(18)
B7 0.077(3) 0.098(3) 0.0448(18) 0.0055(17) 0.0140(17) -0.004(2)
B8 0.098(3) 0.095(3) 0.061(2) 0.017(2) 0.029(2) 0.015(2)
B9 0.112(4) 0.080(2) 0.064(2) 0.0009(19) 0.041(2) -0.016(2)
B10 0.074(3) 0.097(3) 0.0546(19) -0.0121(18) 0.0276(18) -0.018(2)
B11 0.094(3) 0.094(3) 0.0506(19) 0.0041(18) 0.0300(18) -0.009(2)

loop_
_atom_type_symbol
_atom_type_description
_atom_type_scat_dispersion_real
_atom_type_scat_dispersion_imag
_atom_type_scat_source
C C 0.0033 0.0016 'International Tables Vol C Tables 4.2.6.8 and 6.1.1.4'
H H 0.0000 0.0000 'International Tables Vol C Tables 4.2.6.8 and 6.1.1.4'
B B 0.0013 0.0007 'International Tables Vol C Tables 4.2.6.8 and 6.1.1.4'
N N 0.0061 0.0033 'International Tables Vol C Tables 4.2.6.8 and 6.1.1.4'
O O 0.0106 0.0060 'International Tables Vol C Tables 4.2.6.8 and 6.1.1.4'
Ti Ti 0.2776 0.4457 'International Tables Vol C Tables 4.2.6.8 and 6.1.1.4'

loop_
_geom_angle_atom_site_label_1
_geom_angle_atom_site_label_2
_geom_angle_atom_site_label_3
_geom_angle
O1 Ti1 O2 119.35(10)
O1 Ti1 N3 98.58(10)
O2 Ti1 N3 64.63(9)
O1 Ti1 N1 84.77(10)
O2 Ti1 N1 78.40(9)
N3 Ti1 N1 139.39(9)
O1 Ti1 C1 90.41(10)
O2 Ti1 C1 129.41(10)
N3 Ti1 C1 155.62(11)
N1 Ti1 C1 63.70(10)
O1 Ti1 C2 64.77(10)
O2 Ti1 C2 169.52(10)
N3 Ti1 C2 125.39(10)
N1 Ti1 C2 92.81(10)
C1 Ti1 C2 40.22(11)
O1 Ti1 B5 131.76(10)
O2 Ti1 B5 102.75(11)
N3 Ti1 B5 121.29(12)
N1 Ti1 B5 81.55(12)
C1 Ti1 B5 42.37(11)
C2 Ti1 B5 69.97(11)
O1 Ti1 B3 85.11(12)
O2 Ti1 B3 145.07(11)
N3 Ti1 B3 88.72(12)
N1 Ti1 B3 131.81(11)
C1 Ti1 B3 69.41(12)
C2 Ti1 B3 41.06(12)
B5 Ti1 B3 71.02(14)
O1 Ti1 C15 110.55(10)
O2 Ti1 C15 32.25(9)
N3 Ti1 C15 32.48(10)
N1 Ti1 C15 108.60(10)
C1 Ti1 C15 157.44(11)
C2 Ti1 C15 157.86(11)
B5 Ti1 C15 117.67(11)
B3 Ti1 C15 119.06(12)
O1 Ti1 B4 127.37(12)
O2 Ti1 B4 110.16(11)
N3 Ti1 B4 86.63(11)
N1 Ti1 B4 123.20(12)
C1 Ti1 B4 70.06(12)
C2 Ti1 B4 69.81(12)
B5 Ti1 B4 41.69(13)
B3 Ti1 B4 42.46(13)
C15 Ti1 B4 101.47(11)
C14 O1 Ti1 108.34(17)
C15 O2 Ti1 93.08(17)
C11 C1 C2 118.8(3)
C11 C1 B5 118.8(3)
C2 C1 B5 110.7(2)
C11 C1 B10 121.8(3)
C2 C1 B10 110.9(2)
B5 C1 B10 63.57(19)
C11 C1 B6 118.3(2)
C2 C1 B6 61.45(19)
B5 C1 B6 115.7(2)
B10 C1 B6 62.9(2)
C11 C1 Ti1 92.41(17)
C2 C1 Ti1 71.24(15)
B5 C1 Ti1 71.24(14)
B10 C1 Ti1 132.3(2)
B6 C1 Ti1 131.6(2)
C14 C2 C1 116.9(3)
C14 C2 B3 113.3(3)
C1 C2 B3 110.6(2)
C14 C2 B7 126.5(3)
C1 C2 B7 112.3(2)
B3 C2 B7 64.5(2)
C14 C2 B6 125.7(3)
C1 C2 B6 62.9(2)
B3 C2 B6 116.4(3)
B7 C2 B6 62.7(2)
C14 C2 Ti1 84.92(17)
C1 C2 Ti1 68.54(14)
B3 C2 Ti1 71.73(15)
B7 C2 Ti1 133.3(2)
B6 C2 Ti1 130.4(2)
N1 C11 C1 105.8(2)
O1 C14 C2 101.7(2)
O2 C15 N3 111.2(3)
O2 C15 N2 118.0(3)
N3 C15 N2 130.8(3)
O2 C15 Ti1 54.67(14)
N3 C15 Ti1 56.70(15)
N2 C15 Ti1 170.4(2)
C23 C18 C19 119.5(3)
C23 C18 N3 121.9(3)
C19 C18 N3 118.4(3)
C20 C19 C18 119.6(4)
C21 C20 C19 120.9(5)
C20 C21 C22 120.6(4)
C21 C22 C23 120.0(4)
C18 C23 C22 119.2(4)
C12 N1 C13 106.7(3)
C12 N1 C11 113.1(3)
C13 N1 C11 111.0(3)
C12 N1 Ti1 113.1(2)
C13 N1 Ti1 118.7(2)
C11 N1 Ti1 94.15(17)
C15 N2 C16 123.4(3)
C15 N2 C17 119.4(3)
C16 N2 C17 116.9(3)
C15 N3 C18 129.1(3)
C15 N3 Ti1 90.82(19)
C18 N3 Ti1 139.73(19)
C2 B3 B8 105.0(3)
C2 B3 B4 106.6(3)
B8 B3 B4 61.4(2)
C2 B3 B7 58.4(2)
B8 B3 B7 60.0(2)
B4 B3 B7 109.8(3)
C2 B3 Ti1 67.21(15)
B8 B3 Ti1 126.7(3)
B4 B3 Ti1 70.55(17)
B7 B3 Ti1 123.3(2)
B5 B4 B3 105.5(3)
B5 B4 B9 60.6(2)
B3 B4 B9 105.7(3)
B5 B4 B8 107.0(3)
B3 B4 B8 59.2(2)
B9 B4 B8 59.0(2)
B5 B4 Ti1 66.30(16)
B3 B4 Ti1 66.99(16)
B9 B4 Ti1 121.8(2)
B8 B4 Ti1 121.5(2)
C1 B5 B4 106.6(3)
C1 B5 B9 104.4(2)
B4 B5 B9 61.1(2)
C1 B5 B10 58.49(18)
B4 B5 B10 109.6(3)
B9 B5 B10 59.5(2)
C1 B5 Ti1 66.38(15)
B4 B5 Ti1 72.01(17)
B9 B5 Ti1 127.4(2)
B10 B5 Ti1 122.9(2)
C2 B6 C1 55.62(18)
C2 B6 B7 58.5(2)
C1 B6 B7 103.2(2)
C2 B6 B11 103.7(3)
C1 B6 B11 103.7(2)
B7 B6 B11 59.7(2)
C2 B6 B10 102.4(2)
C1 B6 B10 58.02(19)
B7 B6 B10 106.6(3)
B11 B6 B10 59.6(2)
C2 B7 B11 104.4(3)
C2 B7 B6 58.8(2)
B11 B7 B6 60.3(2)
C2 B7 B8 103.3(3)
B11 B7 B8 61.3(2)
B6 B7 B8 109.1(3)
C2 B7 B3 57.05(19)
B11 B7 B3 107.7(3)
B6 B7 B3 107.0(3)
B8 B7 B3 59.2(2)
B9 B8 B3 106.5(3)
B9 B8 B7 107.5(3)
B3 B8 B7 60.8(2)
B9 B8 B4 59.8(2)
B3 B8 B4 59.4(2)
B7 B8 B4 108.9(3)
B9 B8 B11 60.5(2)
B3 B8 B11 107.0(3)
B7 B8 B11 58.8(2)
B4 B8 B11 108.6(3)
B8 B9 B10 108.1(3)
B8 B9 B5 107.0(3)
B10 B9 B5 60.8(2)
B8 B9 B4 61.2(2)
B10 B9 B4 108.3(3)
B5 B9 B4 58.3(2)
B8 B9 B11 60.9(2)
B10 B9 B11 59.5(2)
B5 B9 B11 108.0(3)
B4 B9 B11 110.0(3)
C1 B10 B9 104.1(2)
C1 B10 B11 104.6(3)
B9 B10 B11 61.2(2)
C1 B10 B6 59.10(19)
B9 B10 B6 108.7(3)
B11 B10 B6 59.7(2)
C1 B10 B5 57.94(18)
B9 B10 B5 59.7(2)
B11 B10 B5 108.5(3)
B6 B10 B5 108.0(3)
B7 B11 B10 107.7(3)
B7 B11 B6 60.0(2)
B10 B11 B6 60.7(2)
B7 B11 B9 106.9(3)
B10 B11 B9 59.4(2)
B6 B11 B9 108.0(3)
B7 B11 B8 59.9(2)
B10 B11 B8 106.3(2)
B6 B11 B8 107.8(3)
B9 B11 B8 58.6(2)

loop_
_geom_bond_atom_site_label_1
_geom_bond_atom_site_label_2
_geom_bond_distance
Ti1 O1 1.873(2)
Ti1 O2 2.041(2)
Ti1 N3 2.089(3)
Ti1 N1 2.311(3)
Ti1 C1 2.329(3)
Ti1 C2 2.369(3)
Ti1 B5 2.407(4)
Ti1 B3 2.440(4)
Ti1 C15 2.499(3)
Ti1 B4 2.500(4)
O1 C14 1.448(4)
O2 C15 1.335(4)
C1 C11 1.554(4)
C1 C2 1.616(4)
C1 B5 1.713(5)
C1 B10 1.723(5)
C1 B6 1.743(5)
C2 C14 1.530(4)
C2 B3 1.688(5)
C2 B7 1.714(5)
C2 B6 1.719(5)
C11 N1 1.515(4)
C12 N1 1.501(5)
C13 N1 1.512(4)
C15 N3 1.342(4)
C15 N2 1.353(4)
C16 N2 1.485(4)
C17 N2 1.485(4)
C18 C23 1.401(5)
C18 C19 1.407(5)
C18 N3 1.437(4)
C19 C20 1.404(6)
C20 C21 1.357(7)
C21 C22 1.394(7)
C22 C23 1.417(6)
B3 B8 1.786(6)
B3 B4 1.790(6)
B3 B7 1.816(5)
B4 B5 1.748(6)
B4 B9 1.800(5)
B4 B8 1.824(5)
B5 B9 1.790(6)
B5 B10 1.810(5)
B6 B7 1.786(6)
B6 B11 1.791(6)
B6 B10 1.808(5)
B7 B11 1.780(6)
B7 B8 1.801(6)
B8 B9 1.783(6)
B8 B11 1.825(6)
B9 B10 1.787(6)
B9 B11 1.819(6)
B10 B11 1.789(6)
